data_4126766
loop_
_publ_author_name
'Condakes, Matthew L.'
'Hung, Kevin'
'Harwood, Stephen'
'Maimone, Thomas J.'

_publ_section_title
;
 Total Syntheses of (-)-Majucin and (-)-Jiadifenoxolane A, Complex
 Majucin-Type Illicium Sesquiterpenes.
;
_journal_name_full 'Journal of the American Chemical Society'
_journal_paper_doi 10.1021/jacs.7b11493
_journal_year 2017
_chemical_absolute_configuration ad
_chemical_formula_sum 'C15 H18 O5'
_chemical_formula_weight 278.29
_chemical_name_common MLC-VI-120
_chemical_name_systematic maimone98
_space_group.centring_type P

_space_group_crystal_system orthorhombic
_space_group_IT_number 19
_space_group_name_Hall 'P 2ac 2ab'
_space_group_name_H-M_alt 'P 21 21 21'
_symmetry_space_group_name_Hall 'P 2ac 2ab'
_symmetry_space_group_name_H-M 'P 21 21 21'
_atom_sites_solution_hydrogens geom
_atom_sites_solution_primary iterative
_atom_sites_solution_secondary difmap
_audit_creation_method SHELXL-2016/6
_cell_angle_alpha 90
_cell_angle_beta 90
_cell_angle_gamma 90
_cell_formula_units_Z 4
_cell_length_a 7.1443(3)
_cell_length_b 12.9075(5)
_cell_length_c 14.2650(6)
_cell_measurement_reflns_used 9805
_cell_measurement_temperature 100(2)
_cell_measurement_theta_max 68.34
_cell_measurement_theta_min 3.10
_cell_volume 1315.45(9)
_computing_cell_refinement 'Bruker SAINT'
_computing_data_collection 'Bruker APEX2'
_computing_data_reduction 'Bruker SAINT'
_computing_molecular_graphics ORTEP-32
_computing_publication_material WinGX
_computing_structure_refinement SHELXL-2016
_computing_structure_solution SHELXT-2014
_diffrn_ambient_temperature 100(2)
_diffrn_detector_area_resol_mean 8.366
_diffrn_measured_fraction_theta_full 0.997
_diffrn_measured_fraction_theta_max 0.996
_diffrn_measurement_device_type 'Bruker APEX-II CCD'
_diffrn_measurement_method '\f and \w scans'
_diffrn_radiation_type CuK\a
_diffrn_radiation_wavelength 1.54178
_diffrn_reflns_av_R_equivalents 0.0351
_diffrn_reflns_av_unetI/netI 0.0261
_diffrn_reflns_Laue_measured_fraction_full 0.997
_diffrn_reflns_Laue_measured_fraction_max 0.996
_diffrn_reflns_limit_h_max 8
_diffrn_reflns_limit_h_min -8
_diffrn_reflns_limit_k_max 15
_diffrn_reflns_limit_k_min -12
_diffrn_reflns_limit_l_max 16
_diffrn_reflns_limit_l_min -17
_diffrn_reflns_number 16873
_diffrn_reflns_point_group_measured_fraction_full 0.998
_diffrn_reflns_point_group_measured_fraction_max 0.998
_diffrn_reflns_theta_full 67.000
_diffrn_reflns_theta_max 68.371
_diffrn_reflns_theta_min 4.620
_diffrn_source 'microfocus rotating anode'
_exptl_absorpt_coefficient_mu 0.876
_exptl_absorpt_correction_T_max 0.929
_exptl_absorpt_correction_T_min 0.816
_exptl_absorpt_correction_type multi-scan
_exptl_absorpt_process_details SADABS
_exptl_crystal_colour colorless
_exptl_crystal_density_diffrn 1.405
_exptl_crystal_description plate
_exptl_crystal_F_000 592
_exptl_crystal_size_max 0.060
_exptl_crystal_size_mid 0.050
_exptl_crystal_size_min 0.030
_refine_diff_density_max 0.203
_refine_diff_density_min -0.146
_refine_diff_density_rms 0.032
_refine_ls_abs_structure_details
; 
 Flack x determined using 974 quotients [(I+)-(I-)]/[(I+)+(I-)] 
 (Parsons, Flack and Wagner, Acta Cryst. B69 (2013) 249-259). 
;
_refine_ls_abs_structure_Flack -0.10(10)
_refine_ls_extinction_method none
_refine_ls_goodness_of_fit_ref 1.064
_refine_ls_hydrogen_treatment constr
_refine_ls_matrix_type full
_refine_ls_number_parameters 184
_refine_ls_number_reflns 2420
_refine_ls_number_restraints 0
_refine_ls_restrained_S_all 1.064
_refine_ls_R_factor_all 0.0300
_refine_ls_R_factor_gt 0.0295
_refine_ls_shift/su_max 0.000
_refine_ls_shift/su_mean 0.000
_refine_ls_structure_factor_coef Fsqd
_refine_ls_weighting_details 'w=1/[\s^2^(Fo^2^)+(0.0363P)^2^+0.3339P] where P=(Fo^2^+2Fc^2^)/3'
_refine_ls_weighting_scheme calc
_refine_ls_wR_factor_gt 0.0762
_refine_ls_wR_factor_ref 0.0767
_reflns_Friedel_coverage 0.710
_reflns_Friedel_fraction_full 1.000
_reflns_Friedel_fraction_max 0.999
_reflns_number_gt 2375
_reflns_number_total 2420
_reflns_threshold_expression 'I > 2\s(I)'
_cod_data_source_file ja7b11493_si_002.cif
_cod_data_source_block maimone98
_cod_depositor_comments
;
The following automatic conversions were performed:

'_space_group.centring_type' value 'primitive' was replaced with the
value 'P' as specified in the replacement file
'/home/antanas/src/cod-tools/trunk/data/replacement-values/replacement_values.lst'.

Automatic conversion script
Id: cif_fix_values 5642 2017-10-24 12:04:52Z antanas 
;
_cod_database_code 4126766
_shelx_shelxl_version_number 2016/6
_shelx_space_group_comment
; 
The symmetry employed for this shelxl refinement is uniquely defined 
by the following loop, which should always be used as a source of 
symmetry information in preference to the above space-group names. 
They are only intended as comments. 
;
_shelx_estimated_absorpt_t_min 0.949
_shelx_estimated_absorpt_t_max 0.974

loop_
_space_group_symop_operation_xyz
'x, y, z'
'-x+1/2, -y, z+1/2'
'-x, y+1/2, -z+1/2'
'x+1/2, -y+1/2, -z'

loop_
_atom_site_label
_atom_site_type_symbol
_atom_site_fract_x
_atom_site_fract_y
_atom_site_fract_z
_atom_site_U_iso_or_equiv
_atom_site_adp_type
_atom_site_occupancy
_atom_site_site_symmetry_order
_atom_site_calc_flag
_atom_site_refinement_flags_posn
_atom_site_refinement_flags_adp
C1 C 0.0297(3) 0.44490(16) 0.56870(14) 0.0255(4) Uani 1 1 d . .
H1 H -0.023724 0.440937 0.633397 0.031 Uiso 1 1 calc R U
C2 C -0.0587(3) 0.53913(17) 0.52152(14) 0.0290(5) Uani 1 1 d . .
H2A H -0.024149 0.542975 0.454403 0.035 Uiso 1 1 calc R U
H2B H -0.196782 0.537900 0.527222 0.035 Uiso 1 1 calc R U
C3 C 0.0256(3) 0.62892(16) 0.57677(15) 0.0270(4) Uani 1 1 d . .
H3A H -0.033761 0.635384 0.639208 0.032 Uiso 1 1 calc R U
H3B H 0.011095 0.695145 0.542522 0.032 Uiso 1 1 calc R U
C4 C 0.2321(3) 0.59899(14) 0.58566(13) 0.0216(4) Uani 1 1 d . .
C5 C 0.3478(3) 0.63183(15) 0.67402(12) 0.0215(4) Uani 1 1 d . .
C6 C 0.5015(3) 0.71053(16) 0.65430(14) 0.0260(4) Uani 1 1 d . .
H6A H 0.574954 0.688313 0.598989 0.031 Uiso 1 1 calc R U
H6B H 0.444878 0.778764 0.640148 0.031 Uiso 1 1 calc R U
C7 C 0.6899(3) 0.63318(16) 0.77634(13) 0.0249(4) Uani 1 1 d . .
C8 C 0.6060(3) 0.53302(15) 0.74762(12) 0.0230(4) Uani 1 1 d . .
C9 C 0.4430(3) 0.53160(16) 0.70255(13) 0.0224(4) Uani 1 1 d . .
C10 C 0.3322(3) 0.43993(16) 0.67070(14) 0.0264(4) Uani 1 1 d . .
H10A H 0.237263 0.420356 0.718033 0.032 Uiso 1 1 calc R U
H10B H 0.414798 0.379755 0.658799 0.032 Uiso 1 1 calc R U
C11 C 0.2383(3) 0.47702(14) 0.57928(13) 0.0208(4) Uani 1 1 d . .
C12 C 0.3603(3) 0.45777(16) 0.49286(15) 0.0282(4) Uani 1 1 d . .
H12A H 0.479736 0.424686 0.511309 0.034 Uiso 1 1 calc R U
H12B H 0.294802 0.411522 0.448252 0.034 Uiso 1 1 calc R U
C13 C 0.3968(3) 0.56146(16) 0.44830(13) 0.0232(4) Uani 1 1 d . .
C14 C -0.0064(3) 0.34033(18) 0.52242(17) 0.0355(5) Uani 1 1 d . .
H14A H -0.140712 0.324988 0.524190 0.053 Uiso 1 1 calc R U
H14B H 0.062238 0.286227 0.556197 0.053 Uiso 1 1 calc R U
H14C H 0.036026 0.342552 0.457121 0.053 Uiso 1 1 calc R U
C15 C 0.2215(3) 0.67221(18) 0.75342(14) 0.0298(5) Uani 1 1 d . .
H15A H 0.136068 0.617070 0.773422 0.045 Uiso 1 1 calc R U
H15B H 0.148757 0.731548 0.730811 0.045 Uiso 1 1 calc R U
H15C H 0.299185 0.693742 0.806572 0.045 Uiso 1 1 calc R U
O1 O 0.6247(2) 0.71964(11) 0.73557(10) 0.0295(3) Uani 1 1 d . .
O2 O 0.3249(2) 0.63748(10) 0.50132(9) 0.0255(3) Uani 1 1 d . .
O3 O 0.8099(2) 0.63852(12) 0.83571(10) 0.0327(4) Uani 1 1 d . .
O4 O 0.6972(2) 0.44598(11) 0.77517(10) 0.0278(3) Uani 1 1 d . .
H4 H 0.792901 0.462411 0.805971 0.042 Uiso 1 1 calc R U
O5 O 0.4787(2) 0.58096(12) 0.37663(10) 0.0317(4) Uani 1 1 d . .

loop_
_atom_site_aniso_label
_atom_site_aniso_U_11
_atom_site_aniso_U_22
_atom_site_aniso_U_33
_atom_site_aniso_U_23
_atom_site_aniso_U_13
_atom_site_aniso_U_12
C1 0.0209(9) 0.0306(11) 0.0250(9) 0.0055(8) -0.0025(8) -0.0028(8)
C2 0.0228(9) 0.0365(12) 0.0276(10) 0.0053(9) -0.0029(8) 0.0026(9)
C3 0.0258(11) 0.0297(10) 0.0256(9) 0.0032(8) -0.0002(8) 0.0081(9)
C4 0.0259(10) 0.0205(9) 0.0183(9) 0.0034(7) 0.0043(7) 0.0019(8)
C5 0.0232(10) 0.0211(9) 0.0204(9) 0.0005(7) 0.0030(8) -0.0001(8)
C6 0.0301(11) 0.0204(9) 0.0276(10) -0.0002(8) 0.0026(9) -0.0028(9)
C7 0.0211(9) 0.0307(10) 0.0229(9) -0.0063(8) 0.0073(8) -0.0044(8)
C8 0.0244(9) 0.0251(10) 0.0195(8) 0.0001(8) 0.0020(7) -0.0016(8)
C9 0.0251(9) 0.0221(9) 0.0198(8) 0.0027(7) 0.0015(7) -0.0027(8)
C10 0.0274(10) 0.0218(9) 0.0300(10) 0.0058(8) -0.0077(8) -0.0028(8)
C11 0.0204(9) 0.0187(9) 0.0232(9) 0.0015(7) -0.0019(7) 0.0000(8)
C12 0.0286(10) 0.0229(10) 0.0332(10) -0.0028(8) 0.0057(9) 0.0002(8)
C13 0.0211(9) 0.0272(10) 0.0215(9) -0.0019(8) -0.0005(8) 0.0018(8)
C14 0.0291(11) 0.0324(11) 0.0449(13) 0.0055(10) -0.0130(10) -0.0085(10)
C15 0.0280(10) 0.0389(11) 0.0226(9) -0.0044(9) 0.0036(8) 0.0022(9)
O1 0.0306(8) 0.0237(7) 0.0342(8) -0.0072(6) 0.0010(7) -0.0048(6)
O2 0.0344(8) 0.0216(7) 0.0204(6) 0.0038(5) 0.0056(6) 0.0015(6)
O3 0.0264(7) 0.0413(9) 0.0305(7) -0.0115(6) -0.0004(7) -0.0057(7)
O4 0.0253(7) 0.0275(7) 0.0305(7) 0.0009(6) -0.0087(6) -0.0014(6)
O5 0.0313(8) 0.0402(9) 0.0235(7) 0.0022(6) 0.0081(6) 0.0032(7)

loop_
_atom_type_symbol
_atom_type_description
_atom_type_scat_dispersion_real
_atom_type_scat_dispersion_imag
_atom_type_scat_source
C C 0.0181 0.0091 'International Tables Vol C Tables 4.2.6.8 and 6.1.1.4'
H H 0.0000 0.0000 'International Tables Vol C Tables 4.2.6.8 and 6.1.1.4'
O O 0.0492 0.0322 'International Tables Vol C Tables 4.2.6.8 and 6.1.1.4'

loop_
_geom_angle_atom_site_label_1
_geom_angle_atom_site_label_2
_geom_angle_atom_site_label_3
_geom_angle
C14 C1 C2 116.39(17)
C14 C1 C11 116.13(17)
C2 C1 C11 103.11(16)
C14 C1 H1 106.8
C2 C1 H1 106.8
C11 C1 H1 106.8
C3 C2 C1 102.37(16)
C3 C2 H2A 111.3
C1 C2 H2A 111.3
C3 C2 H2B 111.3
C1 C2 H2B 111.3
H2A C2 H2B 109.2
C2 C3 C4 103.39(16)
C2 C3 H3A 111.1
C4 C3 H3A 111.1
C2 C3 H3B 111.1
C4 C3 H3B 111.1
H3A C3 H3B 109.0
O2 C4 C3 106.47(16)
O2 C4 C5 109.36(15)
C3 C4 C5 120.47(17)
O2 C4 C11 106.21(15)
C3 C4 C11 105.92(16)
C5 C4 C11 107.56(16)
C9 C5 C6 107.15(16)
C9 C5 C15 110.75(15)
C6 C5 C15 109.45(16)
C9 C5 C4 102.82(15)
C6 C5 C4 114.37(15)
C15 C5 C4 112.01(16)
O1 C6 C5 109.99(15)
O1 C6 H6A 109.7
C5 C6 H6A 109.7
O1 C6 H6B 109.7
C5 C6 H6B 109.7
H6A C6 H6B 108.2
O3 C7 O1 120.21(19)
O3 C7 C8 122.1(2)
O1 C7 C8 117.72(17)
C9 C8 O4 123.29(18)
C9 C8 C7 119.96(18)
O4 C8 C7 116.61(17)
C8 C9 C10 128.43(18)
C8 C9 C5 120.70(18)
C10 C9 C5 110.85(16)
C9 C10 C11 103.99(15)
C9 C10 H10A 111.0
C11 C10 H10A 111.0
C9 C10 H10B 111.0
C11 C10 H10B 111.0
H10A C10 H10B 109.0
C12 C11 C10 112.52(16)
C12 C11 C1 115.12(16)
C10 C11 C1 114.61(16)
C12 C11 C4 102.98(15)
C10 C11 C4 105.85(16)
C1 C11 C4 104.17(16)
C13 C12 C11 107.14(16)
C13 C12 H12A 110.3
C11 C12 H12A 110.3
C13 C12 H12B 110.3
C11 C12 H12B 110.3
H12A C12 H12B 108.5
O5 C13 O2 120.78(19)
O5 C13 C12 128.95(19)
O2 C13 C12 110.26(16)
C1 C14 H14A 109.5
C1 C14 H14B 109.5
H14A C14 H14B 109.5
C1 C14 H14C 109.5
H14A C14 H14C 109.5
H14B C14 H14C 109.5
C5 C15 H15A 109.5
C5 C15 H15B 109.5
H15A C15 H15B 109.5
C5 C15 H15C 109.5
H15A C15 H15C 109.5
H15B C15 H15C 109.5
C7 O1 C6 119.10(15)
C13 O2 C4 112.92(15)
C8 O4 H4 109.5

loop_
_geom_bond_atom_site_label_1
_geom_bond_atom_site_label_2
_geom_bond_distance
C1 C14 1.525(3)
C1 C2 1.527(3)
C1 C11 1.555(3)
C1 H1 1.0000
C2 C3 1.525(3)
C2 H2A 0.9900
C2 H2B 0.9900
C3 C4 1.530(3)
C3 H3A 0.9900
C3 H3B 0.9900
C4 O2 1.461(2)
C4 C5 1.566(3)
C4 C11 1.578(3)
C5 C9 1.517(3)
C5 C6 1.522(3)
C5 C15 1.539(3)
C6 O1 1.460(2)
C6 H6A 0.9900
C6 H6B 0.9900
C7 O3 1.207(3)
C7 O1 1.342(3)
C7 C8 1.483(3)
C8 C9 1.330(3)
C8 O4 1.357(2)
C9 C10 1.494(3)
C10 C11 1.543(3)
C10 H10A 0.9900
C10 H10B 0.9900
C11 C12 1.530(3)
C12 C13 1.504(3)
C12 H12A 0.9900
C12 H12B 0.9900
C13 O5 1.205(2)
C13 O2 1.341(2)
C14 H14A 0.9800
C14 H14B 0.9800
C14 H14C 0.9800
C15 H15A 0.9800
C15 H15B 0.9800
C15 H15C 0.9800
O4 H4 0.8400
